data_4101900
loop_
_publ_author_name
'Troy E. Knight'
'James K. McCusker'

_publ_contact_author_address
;
Department of Chemistry
Michigan State University
East Lansing, MI 48824
USA
;
_publ_contact_author_email jkm@chemistry.msu.edu
_publ_contact_author_fax '(517) 353-1793'
_publ_contact_author_name 'Dr. James K. McCusker'
_publ_contact_author_phone '(517) 355-9715 ext.106'
_publ_section_title
;
 Orbital-Specific Energy Transfer
;
_journal_name_full 'Journal of the American Chemical Society'
_journal_page_first 2208
_journal_page_last 2221
_journal_paper_doi 10.1021/ja907303t
_journal_volume 132
_journal_year 2010
_chemical_formula_sum 'C56 H52 Be F6 N6 O17 Re2 S2'
_chemical_formula_weight 1640.57
_chemical_name_systematic
; 
 ? 
;
_space_group_IT_number 14
_symmetry_cell_setting monoclinic
_symmetry_space_group_name_Hall '-P 2ybc'
_symmetry_space_group_name_H-M 'P 1 21/c 1'
_atom_sites_solution_hydrogens geom
_atom_sites_solution_primary direct
_atom_sites_solution_secondary difmap
_audit_creation_method SHELXL-97
_cell_angle_alpha 90.00
_cell_angle_beta 106.2410(10)
_cell_angle_gamma 90.00
_cell_formula_units_Z 4
_cell_length_a 18.7639(3)
_cell_length_b 16.9382(3)
_cell_length_c 21.0542(4)
_cell_measurement_temperature 173(2)
_cell_volume 6424.6(2)
_computing_structure_refinement 'SHELXL-97 (Sheldrick, 1997)'
_computing_structure_solution 'SHELXS-97 (Sheldrick, 1990)'
_diffrn_ambient_temperature 173(2)
_diffrn_measured_fraction_theta_full 0.985
_diffrn_measured_fraction_theta_max 0.985
_diffrn_radiation_monochromator graphite
_diffrn_radiation_source 'fine-focus sealed tube'
_diffrn_radiation_type CuK\a
_diffrn_radiation_wavelength 1.54178
_diffrn_reflns_av_R_equivalents 0.0413
_diffrn_reflns_av_sigmaI/netI 0.0261
_diffrn_reflns_limit_h_max 22
_diffrn_reflns_limit_h_min -21
_diffrn_reflns_limit_k_max 20
_diffrn_reflns_limit_k_min -20
_diffrn_reflns_limit_l_max 25
_diffrn_reflns_limit_l_min -25
_diffrn_reflns_number 72385
_diffrn_reflns_theta_full 68.21
_diffrn_reflns_theta_max 68.21
_diffrn_reflns_theta_min 3.40
_exptl_absorpt_coefficient_mu 8.631
_exptl_crystal_density_diffrn 1.696
_exptl_crystal_density_method 'not measured'
_exptl_crystal_F_000 3224
_refine_diff_density_max 3.134
_refine_diff_density_min -1.384
_refine_diff_density_rms 0.148
_refine_ls_extinction_method none
_refine_ls_goodness_of_fit_ref 1.053
_refine_ls_hydrogen_treatment mixed
_refine_ls_matrix_type full
_refine_ls_number_parameters 960
_refine_ls_number_reflns 11601
_refine_ls_number_restraints 744
_refine_ls_restrained_S_all 1.087
_refine_ls_R_factor_all 0.0507
_refine_ls_R_factor_gt 0.0478
_refine_ls_shift/su_max 0.007
_refine_ls_shift/su_mean 0.000
_refine_ls_structure_factor_coef Fsqd
_refine_ls_weighting_details 'calc w=1/[\s^2^(Fo^2^)+(0.0667P)^2^+44.9281P] where P=(Fo^2^+2Fc^2^)/3'
_refine_ls_weighting_scheme calc
_refine_ls_wR_factor_gt 0.1297
_refine_ls_wR_factor_ref 0.1319
_reflns_number_gt 10856
_reflns_number_total 11601
_reflns_threshold_expression >2sigma(I)
_cod_data_source_file ja907303t_si_002_1.cif
_cod_data_source_block complex_6
_cod_original_cell_volume 6424.5(2)
_cod_database_code 4101900

loop_
_symmetry_equiv_pos_as_xyz
'x, y, z'
'-x, y+1/2, -z+1/2'
'-x, -y, -z'
'x, -y-1/2, z-1/2'

loop_
_atom_site_label
_atom_site_type_symbol
_atom_site_fract_x
_atom_site_fract_y
_atom_site_fract_z
_atom_site_U_iso_or_equiv
_atom_site_adp_type
_atom_site_occupancy
_atom_site_symmetry_multiplicity
_atom_site_calc_flag
_atom_site_refinement_flags
_atom_site_disorder_assembly
_atom_site_disorder_group
Be1 Be 1.6786(5) 2.1638(5) 0.7266(4) 0.0310(17) Uani 1 1 d . . .
Re2 Re 1.882235(16) 2.677363(16) 0.772983(16) 0.03431(10) Uani 1 1 d . . .
O6 O 1.6398(2) 2.2452(3) 0.7370(2) 0.0352(10) Uani 1 1 d . . .
O7 O 1.7635(3) 2.1857(3) 0.7317(3) 0.0370(11) Uani 1 1 d . . .
N4 N 1.8410(3) 2.5551(3) 0.7676(3) 0.0269(11) Uani 1 1 d . . .
N5 N 1.9338(3) 2.6529(3) 0.8773(3) 0.0377(13) Uani 1 1 d . . .
N6 N 1.9851(3) 2.6167(3) 0.7753(3) 0.0351(12) Uani 1 1 d . . .
C28 C 1.6219(4) 2.3815(4) 0.7398(5) 0.057(2) Uani 1 1 d . . .
H28A H 1.5722 2.3699 0.7109 0.086 Uiso 1 1 calc R . .
H28B H 1.6420 2.4280 0.7231 0.086 Uiso 1 1 calc R . .
H28C H 1.6188 2.3919 0.7847 0.086 Uiso 1 1 calc R . .
C29 C 1.6712(4) 2.3127(4) 0.7407(3) 0.0325(14) Uani 1 1 d . . .
C30 C 1.7470(3) 2.3219(3) 0.7435(3) 0.0276(13) Uani 1 1 d . . .
C31 C 1.7897(4) 2.2554(4) 0.7397(3) 0.0329(14) Uani 1 1 d . . .
C32 C 1.8717(4) 2.2609(5) 0.7463(5) 0.057(2) Uani 1 1 d . . .
H32A H 1.8961 2.2118 0.7654 0.085 Uiso 1 1 calc R . .
H32B H 1.8930 2.3053 0.7752 0.085 Uiso 1 1 calc R . .
H32C H 1.8792 2.2691 0.7026 0.085 Uiso 1 1 calc R . .
C33 C 1.7803(3) 2.4023(3) 0.7520(3) 0.0274(13) Uani 1 1 d . . .
C34 C 1.7816(4) 2.4490(4) 0.8067(3) 0.0309(13) Uani 1 1 d . . .
H34A H 1.7624 2.4289 0.8407 0.037 Uiso 1 1 calc R . .
C35 C 1.8108(3) 2.5245(4) 0.8120(3) 0.0304(13) Uani 1 1 d . . .
H35A H 1.8091 2.5559 0.8490 0.036 Uiso 1 1 calc R . .
C36 C 1.8419(4) 2.5096(4) 0.7152(3) 0.0317(14) Uani 1 1 d . . .
H36A H 1.8641 2.5302 0.6833 0.038 Uiso 1 1 calc R . .
C37 C 1.8121(4) 2.4345(4) 0.7057(3) 0.0341(14) Uani 1 1 d . . .
H37A H 1.8133 2.4050 0.6676 0.041 Uiso 1 1 calc R . .
C38 C 1.9049(5) 2.6726(6) 0.9266(4) 0.055(2) Uani 1 1 d . . .
H38A H 1.8583 2.6987 0.9153 0.066 Uiso 1 1 calc R . .
C39 C 1.9388(5) 2.6573(7) 0.9933(4) 0.063(3) Uani 1 1 d . . .
C40 C 2.0075(5) 2.6179(6) 1.0088(4) 0.055(2) Uani 1 1 d . . .
C41 C 2.0367(4) 2.5975(5) 0.9574(4) 0.0460(18) Uani 1 1 d . . .
H41A H 2.0833 2.5712 0.9671 0.055 Uiso 1 1 calc R . .
C42 C 1.9997(4) 2.6146(4) 0.8925(4) 0.0368(15) Uani 1 1 d . . .
C43 C 2.0270(4) 2.5926(4) 0.8360(4) 0.0350(15) Uani 1 1 d . . .
C44 C 2.0912(4) 2.5495(4) 0.8417(4) 0.0412(16) Uani 1 1 d . . .
H44A H 2.1202 2.5337 0.8844 0.049 Uiso 1 1 calc R . .
C45 C 2.1145(4) 2.5290(4) 0.7879(4) 0.0457(18) Uani 1 1 d . . .
C46 C 2.0718(4) 2.5542(5) 0.7258(4) 0.0473(18) Uani 1 1 d . . .
C47 C 2.0073(4) 2.5979(4) 0.7226(4) 0.0418(17) Uani 1 1 d . . .
H47A H 1.9779 2.6150 0.6804 0.050 Uiso 1 1 calc R . .
C48 C 2.1843(5) 2.4841(6) 0.7954(5) 0.064(2) Uani 1 1 d . . .
H48A H 2.2009 2.4617 0.8400 0.095 Uiso 1 1 calc R . .
H48B H 2.2227 2.5196 0.7883 0.095 Uiso 1 1 calc R . .
H48C H 2.1755 2.4414 0.7627 0.095 Uiso 1 1 calc R . .
C49 C 2.0940(5) 2.5359(7) 0.6644(5) 0.065(2) Uani 1 1 d . . .
H49A H 2.1020 2.4789 0.6619 0.098 Uiso 1 1 calc R . .
H49B H 2.1400 2.5640 0.6655 0.098 Uiso 1 1 calc R . .
H49C H 2.0546 2.5527 0.6255 0.098 Uiso 1 1 calc R . .
C50 C 2.0486(6) 2.6023(7) 1.0795(5) 0.074(3) Uani 1 1 d . . .
H50A H 2.0140 2.5821 1.1030 0.111 Uiso 1 1 calc R . .
H50B H 2.0711 2.6514 1.1004 0.111 Uiso 1 1 calc R . .
H50C H 2.0875 2.5630 1.0815 0.111 Uiso 1 1 calc R . .
C51 C 1.9021(7) 2.6822(9) 1.0447(5) 0.099(5) Uani 1 1 d . . .
H51A H 1.9095 2.6414 1.0789 0.148 Uiso 1 1 calc R . .
H51B H 1.8488 2.6896 1.0240 0.148 Uiso 1 1 calc R . .
H51C H 1.9239 2.7320 1.0648 0.148 Uiso 1 1 calc R . .
C52 C 1.8392(4) 2.6919(4) 0.6792(4) 0.0445(18) Uani 1 1 d . . .
C53 C 1.7921(4) 2.7229(5) 0.7831(4) 0.0499(19) Uani 1 1 d . . .
C54 C 1.9248(5) 2.7802(4) 0.7761(6) 0.063(3) Uani 1 1 d . . .
O8 O 1.8108(4) 2.7028(5) 0.6253(3) 0.078(2) Uani 1 1 d . . .
O9 O 1.7394(4) 2.7511(5) 0.7900(4) 0.076(2) Uani 1 1 d . . .
O10 O 1.9512(4) 2.8414(4) 0.7740(5) 0.102(3) Uani 1 1 d . . .
Re1 Re 1.530198(15) 1.635790(15) 0.621782(13) 0.02720(10) Uani 1 1 d . . .
O1 O 1.6362(3) 2.1287(3) 0.6545(2) 0.0350(10) Uani 1 1 d . . .
O2 O 1.6753(3) 2.0959(2) 0.7779(2) 0.0356(10) Uani 1 1 d . . .
C1 C 1.5764(5) 2.0374(5) 0.5730(4) 0.0492(19) Uani 1 1 d . . .
H1A H 1.5659 2.0858 0.5465 0.074 Uiso 1 1 calc R . .
H1B H 1.5297 2.0099 0.5705 0.074 Uiso 1 1 calc R . .
H1C H 1.6086 2.0029 0.5558 0.074 Uiso 1 1 calc R . .
C2 C 1.6145(3) 2.0581(4) 0.6440(3) 0.0302(13) Uani 1 1 d . . .
C3 C 1.6243(4) 2.0023(3) 0.6952(3) 0.0299(13) Uani 1 1 d . . .
C4 C 1.6533(4) 2.0253(4) 0.7610(3) 0.0346(14) Uani 1 1 d . . .
C5 C 1.6626(6) 1.9689(5) 0.8168(4) 0.059(2) Uani 1 1 d . . .
H5A H 1.7086 1.9809 0.8511 0.089 Uiso 1 1 calc R . .
H5B H 1.6650 1.9149 0.8007 0.089 Uiso 1 1 calc R . .
H5C H 1.6204 1.9736 0.8353 0.089 Uiso 1 1 calc R . .
C6 C 1.6016(4) 1.9184(4) 0.6794(3) 0.0328(14) Uani 1 1 d . . .
C7 C 1.6443(4) 1.8684(4) 0.6531(4) 0.0466(19) Uani 1 1 d . . .
H7A H 1.6884 1.8874 0.6447 0.056 Uiso 1 1 calc R . .
C8 C 1.6227(4) 1.7906(4) 0.6390(4) 0.0431(17) Uani 1 1 d . . .
H8A H 1.6531 1.7573 0.6213 0.052 Uiso 1 1 calc R . .
C9 C 1.5200(4) 1.8079(4) 0.6732(4) 0.0447(18) Uani 1 1 d . . .
H9A H 1.4754 1.7878 0.6799 0.054 Uiso 1 1 calc R . .
C10 C 1.5382(5) 1.8860(4) 0.6892(5) 0.050(2) Uani 1 1 d . . .
H10A H 1.5066 1.9175 0.7070 0.061 Uiso 1 1 calc R . .
N1 N 1.5612(3) 1.7603(3) 0.6492(3) 0.0293(11) Uani 1 1 d . . .
N2 N 1.5476(3) 1.6717(3) 0.5291(3) 0.0306(11) Uani 1 1 d . . .
N3 N 1.4255(3) 1.6863(3) 0.5665(3) 0.0284(11) Uani 1 1 d . . .
C11 C 1.6123(4) 1.6647(4) 0.5140(3) 0.0351(14) Uani 1 1 d . . .
H11A H 1.6519 1.6380 0.5445 0.042 Uiso 1 1 calc R . .
C12 C 1.6248(4) 1.6943(4) 0.4564(4) 0.0392(16) Uani 1 1 d . . .
C13 C 1.5653(4) 1.7308(4) 0.4108(4) 0.0415(16) Uani 1 1 d . . .
C14 C 1.4987(4) 1.7374(4) 0.4254(3) 0.0365(15) Uani 1 1 d . . .
H14A H 1.4577 1.7617 0.3946 0.044 Uiso 1 1 calc R . .
C15 C 1.4908(3) 1.7084(3) 0.4858(3) 0.0283(13) Uani 1 1 d . . .
C16 C 1.4226(4) 1.7160(4) 0.5065(3) 0.0296(13) Uani 1 1 d . . .
C17 C 1.3582(4) 1.7527(4) 0.4686(3) 0.0395(16) Uani 1 1 d . . .
H17A H 1.3572 1.7733 0.4264 0.047 Uiso 1 1 calc R . .
C18 C 1.2960(4) 1.7599(4) 0.4906(4) 0.0415(16) Uani 1 1 d . . .
C19 C 1.2989(4) 1.7290(4) 0.5533(3) 0.0392(16) Uani 1 1 d . . .
C20 C 1.3641(4) 1.6919(4) 0.5882(3) 0.0347(14) Uani 1 1 d . . .
H20A H 1.3658 1.6691 0.6298 0.042 Uiso 1 1 calc R . .
C21 C 1.2352(5) 1.7336(6) 0.5820(4) 0.057(2) Uani 1 1 d . . .
H21A H 1.2215 1.7890 0.5851 0.085 Uiso 1 1 calc R . .
H21B H 1.2492 1.7100 0.6263 0.085 Uiso 1 1 calc R . .
H21C H 1.1928 1.7048 0.5536 0.085 Uiso 1 1 calc R . .
C22 C 1.2277(5) 1.7996(6) 0.4490(5) 0.065(3) Uani 1 1 d . . .
H22A H 1.2387 1.8246 0.4108 0.097 Uiso 1 1 calc R . .
H22B H 1.2114 1.8399 0.4753 0.097 Uiso 1 1 calc R . .
H22C H 1.1883 1.7604 0.4335 0.097 Uiso 1 1 calc R . .
C23 C 1.5724(6) 1.7614(7) 0.3458(5) 0.067(3) Uani 1 1 d . . .
H23A H 1.5233 1.7763 0.3175 0.101 Uiso 1 1 calc R . .
H23B H 1.5936 1.7202 0.3239 0.101 Uiso 1 1 calc R . .
H23C H 1.6050 1.8078 0.3537 0.101 Uiso 1 1 calc R . .
C24 C 1.7015(5) 1.6887(6) 0.4469(5) 0.055(2) Uani 1 1 d . . .
H24A H 1.7356 1.6656 0.4865 0.083 Uiso 1 1 calc R . .
H24B H 1.7188 1.7415 0.4395 0.083 Uiso 1 1 calc R . .
H24C H 1.6998 1.6552 0.4085 0.083 Uiso 1 1 calc R . .
C25 C 1.5026(4) 1.5297(4) 0.5931(4) 0.0420(17) Uani 1 1 d . . .
C26 C 1.6291(4) 1.5993(4) 0.6642(3) 0.0367(15) Uani 1 1 d . . .
C27 C 1.5091(4) 1.6094(4) 0.7030(3) 0.0360(15) Uani 1 1 d . . .
O3 O 1.4876(4) 1.4657(3) 0.5776(3) 0.0693(19) Uani 1 1 d . . .
O4 O 1.6870(3) 1.5780(4) 0.6890(3) 0.0602(16) Uani 1 1 d . . .
O5 O 1.4985(3) 1.5895(4) 0.7515(3) 0.0612(16) Uani 1 1 d . . .
S1 S 1.74046(17) 1.5416(2) 0.97184(14) 0.0534(9) Uani 0.751(6) 1 d PDU A 1
O1T O 1.7953(4) 1.4867(5) 0.9626(3) 0.088(2) Uani 0.751(6) 1 d PDU A 1
O2T O 1.7349(5) 1.5441(7) 1.0371(4) 0.083(3) Uani 0.751(6) 1 d PDU A 1
O3T O 1.7488(6) 1.6168(5) 0.9429(6) 0.084(3) Uani 0.751(6) 1 d PDU A 1
F3 F 1.6348(5) 1.4376(6) 0.9350(5) 0.104(3) Uani 0.751(6) 1 d PDU A 1
F2 F 1.6453(5) 1.5165(6) 0.8582(3) 0.098(3) Uani 0.751(6) 1 d PDU A 1
F1 F 1.5978(5) 1.5557(7) 0.9318(5) 0.086(3) Uani 0.751(6) 1 d PDU A 1
C1T C 1.6521(7) 1.5102(6) 0.9228(5) 0.066(3) Uani 0.751(6) 1 d PDU A 1
S1' S 1.7305(5) 1.4835(7) 0.9753(4) 0.067(3) Uani 0.249(6) 1 d PDU A 2
O1T' O 1.7953(4) 1.4867(5) 0.9626(3) 0.088(2) Uani 0.249(6) 1 d PDU A 2
O2T' O 1.7291(13) 1.4782(17) 1.0426(8) 0.085(8) Uani 0.249(6) 1 d PDU A 2
O3T' O 1.6798(12) 1.4282(13) 0.9339(13) 0.101(10) Uani 0.249(6) 1 d PDU A 2
F1' F 1.6184(10) 1.5796(16) 0.9525(16) 0.092(9) Uani 0.249(6) 1 d PDU A 2
F3' F 1.6899(16) 1.5967(16) 0.8908(11) 0.116(8) Uani 0.249(6) 1 d PDU A 2
F2' F 1.7223(17) 1.6340(11) 0.9913(15) 0.125(10) Uani 0.249(6) 1 d PDU A 2
C1T' C 1.6871(10) 1.5778(12) 0.9504(10) 0.080(6) Uani 0.249(6) 1 d PDU A 2
S2 S 2.2077(6) 2.9795(3) 0.9784(3) 0.154(4) Uani 0.634(9) 1 d PDU B 1
O6T O 2.1794(13) 2.9085(8) 0.9441(8) 0.181(8) Uani 0.634(9) 1 d PDU B 1
O5T O 2.2471(12) 3.0260(10) 0.9440(10) 0.204(9) Uani 0.634(9) 1 d PDU B 1
C2T C 2.1287(10) 3.0336(10) 0.9823(8) 0.159(8) Uani 0.634(9) 1 d PDU B 1
F6 F 2.0918(10) 3.0550(14) 0.9215(8) 0.210(9) Uani 0.634(9) 1 d PDU B 1
F5 F 2.1458(11) 3.0965(10) 1.0192(10) 0.217(10) Uani 0.634(9) 1 d PDU B 1
F4 F 2.0816(11) 2.9924(13) 1.0059(11) 0.250(10) Uani 0.634(9) 1 d PDU B 1
O4T O 2.2476(13) 2.9636(11) 1.0448(7) 0.252(11) Uani 0.634(9) 1 d PDU B 1
S2' S 2.1539(11) 2.9477(11) 0.9641(8) 0.199(6) Uani 0.366(9) 1 d PDU B 2
C2T' C 2.2404(14) 2.9979(14) 0.9740(12) 0.194(10) Uani 0.366(9) 1 d PDU B 2
O6T' O 2.1657(19) 2.8724(12) 0.9395(15) 0.199(13) Uani 0.366(9) 1 d PDU B 2
O5T' O 2.1450(19) 2.9474(19) 1.0283(10) 0.186(12) Uani 0.366(9) 1 d PDU B 2
O4T' O 2.1010(14) 2.9930(17) 0.9174(12) 0.153(10) Uani 0.366(9) 1 d PDU B 2
F6' F 2.2909(12) 2.9547(13) 0.9571(12) 0.176(11) Uani 0.366(9) 1 d PDU B 2
F5' F 2.2709(19) 3.018(2) 1.0361(13) 0.290(14) Uani 0.366(9) 1 d PDU B 2
F4' F 2.2325(18) 3.0632(14) 0.9381(19) 0.262(15) Uani 0.366(9) 1 d PDU B 2
O1W O 2.0353(4) 2.8641(4) 0.9224(5) 0.087(2) Uani 1 1 d . . .

loop_
_atom_site_aniso_label
_atom_site_aniso_U_11
_atom_site_aniso_U_22
_atom_site_aniso_U_33
_atom_site_aniso_U_23
_atom_site_aniso_U_13
_atom_site_aniso_U_12
Be1 0.036(4) 0.022(4) 0.033(4) 0.001(3) 0.007(4) -0.003(3)
Re2 0.02824(17) 0.02128(16) 0.04792(19) 0.00081(12) 0.00162(13) -0.00265(11)
O6 0.033(2) 0.021(2) 0.055(3) -0.0009(19) 0.017(2) -0.0063(18)
O7 0.032(2) 0.022(2) 0.056(3) -0.005(2) 0.011(2) 0.0002(18)
N4 0.023(2) 0.018(2) 0.036(3) 0.001(2) 0.003(2) -0.0037(19)
N5 0.030(3) 0.034(3) 0.044(3) -0.009(3) 0.002(2) 0.001(2)
N6 0.027(3) 0.025(3) 0.050(3) -0.001(2) 0.006(2) -0.008(2)
C28 0.034(4) 0.027(4) 0.115(8) -0.001(4) 0.027(5) -0.001(3)
C29 0.032(3) 0.022(3) 0.043(4) -0.002(3) 0.011(3) -0.003(3)
C30 0.028(3) 0.018(3) 0.036(3) 0.003(2) 0.007(3) -0.003(2)
C31 0.030(3) 0.026(3) 0.041(4) -0.001(3) 0.007(3) -0.003(3)
C32 0.032(4) 0.043(4) 0.094(7) -0.012(4) 0.016(4) 0.000(3)
C33 0.025(3) 0.018(3) 0.037(3) 0.002(2) 0.006(3) -0.002(2)
C34 0.035(3) 0.022(3) 0.036(3) 0.003(3) 0.009(3) -0.001(2)
C35 0.029(3) 0.027(3) 0.033(3) -0.003(3) 0.005(3) 0.000(2)
C36 0.037(3) 0.023(3) 0.037(3) -0.001(3) 0.013(3) -0.010(3)
C37 0.037(4) 0.032(3) 0.033(3) -0.001(3) 0.009(3) -0.005(3)
C38 0.037(4) 0.070(6) 0.051(5) -0.021(4) 0.002(4) 0.012(4)
C39 0.048(5) 0.085(7) 0.049(5) -0.027(5) 0.000(4) 0.015(5)
C40 0.044(4) 0.065(5) 0.051(5) -0.017(4) 0.002(4) 0.001(4)
C41 0.031(4) 0.052(5) 0.047(4) -0.008(4) -0.002(3) 0.005(3)
C42 0.025(3) 0.027(3) 0.052(4) -0.007(3) 0.001(3) -0.001(3)
C43 0.027(3) 0.028(3) 0.047(4) -0.003(3) 0.006(3) -0.007(3)
C44 0.032(4) 0.041(4) 0.050(4) -0.003(3) 0.010(3) -0.003(3)
C45 0.034(4) 0.037(4) 0.067(5) -0.004(4) 0.015(4) -0.008(3)
C46 0.041(4) 0.040(4) 0.064(5) -0.009(4) 0.019(4) -0.015(3)
C47 0.039(4) 0.035(4) 0.050(4) 0.001(3) 0.009(3) -0.015(3)
C48 0.047(5) 0.069(6) 0.079(6) -0.007(5) 0.024(5) 0.008(4)
C49 0.059(6) 0.078(7) 0.064(6) 0.003(5) 0.025(5) 0.005(5)
C50 0.067(6) 0.094(8) 0.049(5) -0.009(5) 0.000(5) 0.018(6)
C51 0.072(7) 0.161(13) 0.058(6) -0.026(7) 0.008(5) 0.048(8)
C52 0.047(4) 0.035(4) 0.047(4) 0.015(3) 0.007(3) -0.007(3)
C53 0.035(4) 0.044(4) 0.065(5) 0.000(4) 0.004(4) 0.013(3)
C54 0.046(4) 0.019(4) 0.114(8) -0.005(4) 0.007(5) 0.001(3)
O8 0.087(5) 0.085(5) 0.055(4) 0.033(4) 0.005(4) -0.009(4)
O9 0.061(4) 0.087(5) 0.078(5) -0.002(4) 0.013(3) 0.040(4)
O10 0.078(5) 0.029(3) 0.189(10) 0.005(4) 0.021(6) -0.016(3)
Re1 0.03048(16) 0.01558(14) 0.03071(16) 0.00273(10) 0.00058(11) -0.00243(10)
O1 0.047(3) 0.024(2) 0.032(2) 0.0032(18) 0.008(2) -0.0082(19)
O2 0.057(3) 0.018(2) 0.031(2) -0.0031(17) 0.009(2) -0.0066(19)
C1 0.061(5) 0.048(4) 0.037(4) -0.006(3) 0.011(4) -0.016(4)
C2 0.030(3) 0.026(3) 0.035(3) -0.001(3) 0.011(3) -0.005(2)
C3 0.035(3) 0.016(3) 0.040(3) -0.003(2) 0.013(3) -0.004(2)
C4 0.045(4) 0.021(3) 0.039(4) 0.001(3) 0.014(3) -0.003(3)
C5 0.100(7) 0.033(4) 0.041(4) 0.008(3) 0.014(4) -0.012(4)
C6 0.041(4) 0.016(3) 0.042(4) -0.003(3) 0.014(3) -0.007(3)
C7 0.039(4) 0.028(4) 0.077(6) -0.013(3) 0.023(4) -0.010(3)
C8 0.037(4) 0.025(3) 0.068(5) -0.016(3) 0.015(3) -0.001(3)
C9 0.046(4) 0.033(4) 0.065(5) -0.012(3) 0.033(4) -0.013(3)
C10 0.056(5) 0.029(4) 0.081(6) -0.022(4) 0.044(4) -0.011(3)
N1 0.033(3) 0.020(2) 0.032(3) 0.002(2) 0.005(2) -0.004(2)
N2 0.036(3) 0.018(2) 0.035(3) -0.001(2) 0.004(2) -0.003(2)
N3 0.031(3) 0.022(2) 0.030(3) 0.002(2) 0.004(2) 0.000(2)
C11 0.033(3) 0.031(3) 0.040(4) -0.005(3) 0.007(3) 0.002(3)
C12 0.042(4) 0.030(3) 0.045(4) -0.005(3) 0.013(3) -0.003(3)
C13 0.051(4) 0.031(4) 0.044(4) 0.000(3) 0.016(3) -0.005(3)
C14 0.042(4) 0.030(3) 0.037(3) 0.008(3) 0.010(3) 0.002(3)
C15 0.033(3) 0.019(3) 0.031(3) 0.003(2) 0.005(3) 0.000(2)
C16 0.035(3) 0.020(3) 0.032(3) 0.002(2) 0.005(3) -0.001(2)
C17 0.046(4) 0.033(4) 0.035(4) 0.010(3) 0.004(3) 0.008(3)
C18 0.038(4) 0.041(4) 0.043(4) 0.001(3) 0.006(3) 0.010(3)
C19 0.037(4) 0.041(4) 0.038(4) 0.000(3) 0.007(3) 0.005(3)
C20 0.038(4) 0.035(4) 0.029(3) 0.002(3) 0.006(3) -0.003(3)
C21 0.044(4) 0.081(6) 0.043(4) -0.005(4) 0.008(4) 0.012(4)
C22 0.052(5) 0.077(6) 0.060(5) 0.022(5) 0.008(4) 0.034(5)
C23 0.068(6) 0.089(7) 0.053(5) 0.022(5) 0.031(5) 0.007(5)
C24 0.051(5) 0.060(5) 0.060(5) -0.011(4) 0.024(4) -0.001(4)
C25 0.043(4) 0.031(4) 0.044(4) 0.007(3) 0.000(3) -0.002(3)
C26 0.034(4) 0.027(3) 0.042(4) 0.006(3) -0.001(3) 0.000(3)
C27 0.041(4) 0.031(3) 0.031(3) 0.004(3) 0.001(3) -0.008(3)
O3 0.091(5) 0.018(3) 0.082(4) -0.012(3) -0.002(4) -0.017(3)
O4 0.044(3) 0.050(3) 0.072(4) 0.010(3) -0.006(3) 0.008(3)
O5 0.065(4) 0.072(4) 0.044(3) 0.018(3) 0.011(3) -0.017(3)
S1 0.0581(17) 0.058(2) 0.0478(15) 0.0051(13) 0.0213(13) 0.0054(14)
O1T 0.078(5) 0.117(6) 0.072(4) 0.027(4) 0.028(4) 0.045(4)
O2T 0.077(6) 0.121(9) 0.051(5) -0.020(6) 0.019(5) -0.011(6)
O3T 0.094(7) 0.064(6) 0.099(8) 0.013(5) 0.037(6) -0.008(5)
F3 0.092(7) 0.092(7) 0.117(8) -0.001(6) 0.009(6) -0.019(6)
F2 0.081(6) 0.163(9) 0.044(4) 0.003(5) 0.010(4) 0.044(6)
F1 0.070(6) 0.116(8) 0.076(6) 0.009(6) 0.028(5) 0.019(6)
C1T 0.067(7) 0.086(8) 0.051(6) 0.008(6) 0.027(5) 0.020(6)
S1' 0.070(6) 0.077(7) 0.058(5) 0.024(5) 0.024(4) 0.028(5)
O1T' 0.078(5) 0.117(6) 0.072(4) 0.027(4) 0.028(4) 0.045(4)
O2T' 0.077(16) 0.13(2) 0.053(13) 0.035(15) 0.032(12) 0.025(17)
O3T' 0.11(2) 0.084(17) 0.095(17) 0.019(15) 0.002(19) -0.002(18)
F1' 0.072(15) 0.104(18) 0.112(19) 0.031(15) 0.046(14) 0.062(14)
F3' 0.098(16) 0.134(18) 0.121(17) 0.065(15) 0.040(14) 0.036(15)
F2' 0.136(19) 0.085(16) 0.14(2) -0.002(16) 0.019(18) 0.006(15)
C1T' 0.073(11) 0.092(12) 0.079(11) 0.019(11) 0.025(11) 0.011(11)
S2 0.330(11) 0.064(3) 0.049(3) -0.011(2) 0.021(4) -0.085(5)
O6T 0.39(2) 0.052(9) 0.074(9) -0.022(8) 0.022(13) -0.072(13)
O5T 0.35(2) 0.072(12) 0.159(15) 0.003(12) 0.014(16) -0.063(14)
C2T 0.254(17) 0.128(14) 0.118(13) 0.064(12) 0.090(13) -0.037(14)
F6 0.196(17) 0.27(2) 0.170(15) 0.056(18) 0.059(14) 0.048(18)
F5 0.198(19) 0.20(2) 0.28(2) 0.040(19) 0.111(18) -0.014(17)
F4 0.36(3) 0.23(2) 0.200(18) 0.043(17) 0.155(19) 0.00(2)
O4T 0.45(3) 0.102(14) 0.125(14) -0.009(12) -0.057(18) -0.022(19)
S2' 0.337(15) 0.138(12) 0.111(9) 0.017(9) 0.044(10) -0.002(12)
C2T' 0.374(18) 0.077(15) 0.098(14) 0.031(13) 0.009(15) -0.077(16)
O6T' 0.37(3) 0.11(2) 0.11(2) 0.03(2) 0.07(2) -0.02(3)
O5T' 0.30(3) 0.17(2) 0.122(19) 0.069(18) 0.12(2) 0.04(2)
O4T' 0.22(2) 0.16(2) 0.108(15) 0.080(16) 0.082(15) 0.062(19)
F6' 0.33(3) 0.073(13) 0.097(15) 0.045(12) 0.010(18) -0.034(17)
F5' 0.44(3) 0.18(2) 0.18(2) 0.02(2) -0.04(2) -0.06(2)
F4' 0.38(3) 0.18(3) 0.21(2) 0.03(2) 0.05(2) -0.10(3)
O1W 0.068(5) 0.066(5) 0.119(7) -0.016(4) 0.011(4) 0.009(4)

loop_
_atom_type_symbol
_atom_type_description
_atom_type_scat_dispersion_real
_atom_type_scat_dispersion_imag
_atom_type_scat_source
C C 0.0181 0.0091 'International Tables Vol C Tables 4.2.6.8 and 6.1.1.4'
H H 0.0000 0.0000 'International Tables Vol C Tables 4.2.6.8 and 6.1.1.4'
N N 0.0311 0.0180 'International Tables Vol C Tables 4.2.6.8 and 6.1.1.4'
O O 0.0492 0.0322 'International Tables Vol C Tables 4.2.6.8 and 6.1.1.4'
Be Be 0.0038 0.0014 'International Tables Vol C Tables 4.2.6.8 and 6.1.1.4'
F F 0.0727 0.0534 'International Tables Vol C Tables 4.2.6.8 and 6.1.1.4'
S S 0.3331 0.5567 'International Tables Vol C Tables 4.2.6.8 and 6.1.1.4'
Re Re -5.2083 5.8923 'International Tables Vol C Tables 4.2.6.8 and 6.1.1.4'

loop_
_geom_angle_atom_site_label_1
_geom_angle_atom_site_label_2
_geom_angle_atom_site_label_3
_geom_angle
_geom_angle_site_symmetry_1
_geom_angle_site_symmetry_3
_geom_angle_publ_flag
O2 Be1 O6 115.2(6) . . ?
O2 Be1 O7 110.3(6) . . ?
O6 Be1 O7 105.7(5) . . ?
O2 Be1 O1 105.6(5) . . ?
O6 Be1 O1 108.8(6) . . ?
O7 Be1 O1 111.3(6) . . ?
C54 Re2 C53 90.1(4) . . ?
C54 Re2 C52 88.3(4) . . ?
C53 Re2 C52 86.1(4) . . ?
C54 Re2 N6 94.0(3) . . ?
C53 Re2 N6 171.5(3) . . ?
C52 Re2 N6 101.4(3) . . ?
C54 Re2 N5 94.3(4) . . ?
C53 Re2 N5 97.0(3) . . ?
C52 Re2 N5 176.0(3) . . ?
N6 Re2 N5 75.3(2) . . ?
C54 Re2 N4 175.5(3) . . ?
C53 Re2 N4 94.4(3) . . ?
C52 Re2 N4 91.5(3) . . ?
N6 Re2 N4 81.57(19) . . ?
N5 Re2 N4 85.6(2) . . ?
C29 O6 Be1 124.0(5) . . ?
C31 O7 Be1 124.1(5) . . ?
C35 N4 C36 117.3(5) . . ?
C35 N4 Re2 122.9(4) . . ?
C36 N4 Re2 119.7(4) . . ?
C38 N5 C42 118.4(7) . . ?
C38 N5 Re2 124.9(5) . . ?
C42 N5 Re2 116.7(5) . . ?
C47 N6 C43 118.6(6) . . ?
C47 N6 Re2 125.3(5) . . ?
C43 N6 Re2 115.9(5) . . ?
C29 C28 H28A 109.5 . . ?
C29 C28 H28B 109.5 . . ?
H28A C28 H28B 109.5 . . ?
C29 C28 H28C 109.5 . . ?
H28A C28 H28C 109.5 . . ?
H28B C28 H28C 109.5 . . ?
O6 C29 C30 122.8(6) . . ?
O6 C29 C28 115.2(6) . . ?
C30 C29 C28 122.0(6) . . ?
C31 C30 C29 119.6(5) . . ?
C31 C30 C33 121.1(6) . . ?
C29 C30 C33 119.3(5) . . ?
O7 C31 C30 123.3(6) . . ?
O7 C31 C32 114.6(6) . . ?
C30 C31 C32 122.1(6) . . ?
C31 C32 H32A 109.5 . . ?
C31 C32 H32B 109.5 . . ?
H32A C32 H32B 109.5 . . ?
C31 C32 H32C 109.5 . . ?
H32A C32 H32C 109.5 . . ?
H32B C32 H32C 109.5 . . ?
C34 C33 C37 116.5(6) . . ?
C34 C33 C30 122.0(6) . . ?
C37 C33 C30 121.5(6) . . ?
C35 C34 C33 120.5(6) . . ?
C35 C34 H34A 119.7 . . ?
C33 C34 H34A 119.7 . . ?
N4 C35 C34 122.8(6) . . ?
N4 C35 H35A 118.6 . . ?
C34 C35 H35A 118.6 . . ?
N4 C36 C37 123.2(6) . . ?
N4 C36 H36A 118.4 . . ?
C37 C36 H36A 118.4 . . ?
C36 C37 C33 119.7(6) . . ?
C36 C37 H37A 120.2 . . ?
C33 C37 H37A 120.2 . . ?
N5 C38 C39 124.4(7) . . ?
N5 C38 H38A 117.8 . . ?
C39 C38 H38A 117.8 . . ?
C38 C39 C40 116.8(8) . . ?
C38 C39 C51 120.2(8) . . ?
C40 C39 C51 123.0(9) . . ?
C41 C40 C39 118.3(8) . . ?
C41 C40 C50 121.7(8) . . ?
C39 C40 C50 119.9(8) . . ?
C42 C41 C40 121.3(7) . . ?
C42 C41 H41A 119.3 . . ?
C40 C41 H41A 119.3 . . ?
N5 C42 C41 120.7(7) . . ?
N5 C42 C43 115.7(6) . . ?
C41 C42 C43 123.7(6) . . ?
N6 C43 C44 119.8(7) . . ?
N6 C43 C42 116.3(6) . . ?
C44 C43 C42 123.8(7) . . ?
C45 C44 C43 122.3(7) . . ?
C45 C44 H44A 118.9 . . ?
C43 C44 H44A 118.9 . . ?
C44 C45 C46 117.8(7) . . ?
C44 C45 C48 121.3(8) . . ?
C46 C45 C48 120.9(8) . . ?
C45 C46 C47 117.9(7) . . ?
C45 C46 C49 121.3(8) . . ?
C47 C46 C49 120.8(8) . . ?
N6 C47 C46 123.6(7) . . ?
N6 C47 H47A 118.2 . . ?
C46 C47 H47A 118.2 . . ?
C45 C48 H48A 109.5 . . ?
C45 C48 H48B 109.5 . . ?
H48A C48 H48B 109.5 . . ?
C45 C48 H48C 109.5 . . ?
H48A C48 H48C 109.5 . . ?
H48B C48 H48C 109.5 . . ?
C46 C49 H49A 109.5 . . ?
C46 C49 H49B 109.5 . . ?
H49A C49 H49B 109.5 . . ?
C46 C49 H49C 109.5 . . ?
H49A C49 H49C 109.5 . . ?
H49B C49 H49C 109.5 . . ?
C40 C50 H50A 109.5 . . ?
C40 C50 H50B 109.5 . . ?
H50A C50 H50B 109.5 . . ?
C40 C50 H50C 109.5 . . ?
H50A C50 H50C 109.5 . . ?
H50B C50 H50C 109.5 . . ?
C39 C51 H51A 109.5 . . ?
C39 C51 H51B 109.5 . . ?
H51A C51 H51B 109.5 . . ?
C39 C51 H51C 109.5 . . ?
H51A C51 H51C 109.5 . . ?
H51B C51 H51C 109.5 . . ?
O8 C52 Re2 176.0(8) . . ?
O9 C53 Re2 178.6(8) . . ?
O10 C54 Re2 175.6(11) . . ?
C27 Re1 C25 87.5(3) . . ?
C27 Re1 C26 85.6(3) . . ?
C25 Re1 C26 89.2(3) . . ?
C27 Re1 N2 175.9(3) . . ?
C25 Re1 N2 94.3(3) . . ?
C26 Re1 N2 98.1(3) . . ?
C27 Re1 N3 100.9(3) . . ?
C25 Re1 N3 94.4(3) . . ?
C26 Re1 N3 172.7(3) . . ?
N2 Re1 N3 75.3(2) . . ?
C27 Re1 N1 95.4(2) . . ?
C25 Re1 N1 176.9(3) . . ?
C26 Re1 N1 92.0(2) . . ?
N2 Re1 N1 82.66(19) . . ?
N3 Re1 N1 84.06(19) . . ?
C2 O1 Be1 124.2(5) . . ?
C4 O2 Be1 123.8(5) . . ?
C2 C1 H1A 109.5 . . ?
C2 C1 H1B 109.5 . . ?
H1A C1 H1B 109.5 . . ?
C2 C1 H1C 109.5 . . ?
H1A C1 H1C 109.5 . . ?
H1B C1 H1C 109.5 . . ?
O1 C2 C3 122.3(6) . . ?
O1 C2 C1 115.8(6) . . ?
C3 C2 C1 121.9(6) . . ?
C4 C3 C2 120.4(6) . . ?
C4 C3 C6 119.6(6) . . ?
C2 C3 C6 119.9(6) . . ?
O2 C4 C3 122.8(6) . . ?
O2 C4 C5 115.0(6) . . ?
C3 C4 C5 122.2(6) . . ?
C4 C5 H5A 109.5 . . ?
C4 C5 H5B 109.5 . . ?
H5A C5 H5B 109.5 . . ?
C4 C5 H5C 109.5 . . ?
H5A C5 H5C 109.5 . . ?
H5B C5 H5C 109.5 . . ?
C10 C6 C7 115.9(6) . . ?
C10 C6 C3 123.3(6) . . ?
C7 C6 C3 120.7(6) . . ?
C6 C7 C8 120.0(7) . . ?
C6 C7 H7A 120.0 . . ?
C8 C7 H7A 120.0 . . ?
N1 C8 C7 123.1(7) . . ?
N1 C8 H8A 118.5 . . ?
C7 C8 H8A 118.5 . . ?
N1 C9 C10 123.3(7) . . ?
N1 C9 H9A 118.3 . . ?
C10 C9 H9A 118.3 . . ?
C6 C10 C9 120.6(7) . . ?
C6 C10 H10A 119.7 . . ?
C9 C10 H10A 119.7 . . ?
C9 N1 C8 117.0(6) . . ?
C9 N1 Re1 123.0(4) . . ?
C8 N1 Re1 119.9(4) . . ?
C11 N2 C15 118.6(6) . . ?
C11 N2 Re1 124.4(4) . . ?
C15 N2 Re1 116.8(4) . . ?
C16 N3 C20 118.4(5) . . ?
C16 N3 Re1 116.4(4) . . ?
C20 N3 Re1 125.2(4) . . ?
N2 C11 C12 123.8(6) . . ?
N2 C11 H11A 118.1 . . ?
C12 C11 H11A 118.1 . . ?
C11 C12 C13 117.6(7) . . ?
C11 C12 C24 119.4(7) . . ?
C13 C12 C24 123.0(7) . . ?
C14 C13 C12 119.0(7) . . ?
C14 C13 C23 119.6(7) . . ?
C12 C13 C23 121.4(7) . . ?
C13 C14 C15 120.4(6) . . ?
C13 C14 H14A 119.8 . . ?
C15 C14 H14A 119.8 . . ?
N2 C15 C14 120.6(6) . . ?
N2 C15 C16 115.5(5) . . ?
C14 C15 C16 123.9(6) . . ?
N3 C16 C17 120.2(6) . . ?
N3 C16 C15 115.9(5) . . ?
C17 C16 C15 123.9(6) . . ?
C18 C17 C16 121.9(7) . . ?
C18 C17 H17A 119.1 . . ?
C16 C17 H17A 119.1 . . ?
C17 C18 C19 117.9(6) . . ?
C17 C18 C22 120.7(7) . . ?
C19 C18 C22 121.4(7) . . ?
C20 C19 C18 117.6(7) . . ?
C20 C19 C21 119.9(7) . . ?
C18 C19 C21 122.5(7) . . ?
N3 C20 C19 123.9(6) . . ?
N3 C20 H20A 118.0 . . ?
C19 C20 H20A 118.0 . . ?
C19 C21 H21A 109.5 . . ?
C19 C21 H21B 109.5 . . ?
H21A C21 H21B 109.5 . . ?
C19 C21 H21C 109.5 . . ?
H21A C21 H21C 109.5 . . ?
H21B C21 H21C 109.5 . . ?
C18 C22 H22A 109.5 . . ?
C18 C22 H22B 109.5 . . ?
H22A C22 H22B 109.5 . . ?
C18 C22 H22C 109.5 . . ?
H22A C22 H22C 109.5 . . ?
H22B C22 H22C 109.5 . . ?
C13 C23 H23A 109.5 . . ?
C13 C23 H23B 109.5 . . ?
H23A C23 H23B 109.5 . . ?
C13 C23 H23C 109.5 . . ?
H23A C23 H23C 109.5 . . ?
H23B C23 H23C 109.5 . . ?
C12 C24 H24A 109.5 . . ?
C12 C24 H24B 109.5 . . ?
H24A C24 H24B 109.5 . . ?
C12 C24 H24C 109.5 . . ?
H24A C24 H24C 109.5 . . ?
H24B C24 H24C 109.5 . . ?
O3 C25 Re1 178.2(7) . . ?
O4 C26 Re1 179.8(8) . . ?
O5 C27 Re1 176.1(7) . . ?
O2T S1 O3T 115.8(6) . . ?
O2T S1 O1T 113.7(6) . . ?
O3T S1 O1T 110.3(5) . . ?
O2T S1 C1T 105.4(5) . . ?
O3T S1 C1T 102.3(5) . . ?
O1T S1 C1T 108.3(5) . . ?
F3 C1T F2 108.4(10) . . ?
F3 C1T F1 105.8(10) . . ?
F2 C1T F1 103.9(9) . . ?
F3 C1T S1 114.1(8) . . ?
F2 C1T S1 112.2(8) . . ?
F1 C1T S1 111.7(9) . . ?
O2T' S1' O3T' 111.6(11) . . ?
O2T' S1' C1T' 102.3(10) . . ?
O3T' S1' C1T' 103.3(10) . . ?
F1' C1T' F3' 109.4(15) . . ?
F1' C1T' F2' 106.2(14) . . ?
F3' C1T' F2' 107.4(15) . . ?
F1' C1T' S1' 112.4(13) . . ?
F3' C1T' S1' 111.1(12) . . ?
F2' C1T' S1' 110.1(13) . . ?
O5T S2 O4T 113.9(11) . . ?
O5T S2 O6T 112.6(10) . . ?
O4T S2 O6T 111.0(9) . . ?
O5T S2 C2T 107.6(9) . . ?
O4T S2 C2T 105.8(10) . . ?
O6T S2 C2T 105.3(10) . . ?
F5 C2T F6 109.1(14) . . ?
F5 C2T F4 106.6(14) . . ?
F6 C2T F4 106.4(14) . . ?
F5 C2T S2 112.5(13) . . ?
F6 C2T S2 108.4(12) . . ?
F4 C2T S2 113.6(13) . . ?
O5T' S2' O4T' 115.0(13) . . ?
O5T' S2' O6T' 114.9(12) . . ?
O4T' S2' O6T' 112.7(12) . . ?
O5T' S2' C2T' 103.7(11) . . ?
O4T' S2' C2T' 105.1(11) . . ?
O6T' S2' C2T' 103.9(12) . . ?
F5' C2T' F6' 105.6(15) . . ?
F5' C2T' F4' 107.1(15) . . ?
F6' C2T' F4' 106.4(15) . . ?
F5' C2T' S2' 111.5(14) . . ?
F6' C2T' S2' 113.6(14) . . ?
F4' C2T' S2' 112.1(14) . . ?

loop_
_geom_bond_atom_site_label_1
_geom_bond_atom_site_label_2
_geom_bond_distance
_geom_bond_site_symmetry_2
_geom_bond_publ_flag
Be1 O2 1.590(9) . ?
Be1 O6 1.601(9) . ?
Be1 O7 1.610(10) . ?
Be1 O1 1.618(9) . ?
Re2 C54 1.911(8) . ?
Re2 C53 1.924(8) . ?
Re2 C52 1.928(8) . ?
Re2 N6 2.175(6) . ?
Re2 N5 2.177(6) . ?
Re2 N4 2.203(5) . ?
O6 C29 1.279(8) . ?
O7 C31 1.271(8) . ?
N4 C35 1.326(8) . ?
N4 C36 1.350(8) . ?
N5 C38 1.340(10) . ?
N5 C42 1.353(9) . ?
N6 C47 1.328(10) . ?
N6 C43 1.363(9) . ?
C28 C29 1.486(10) . ?
C28 H28A 0.9800 . ?
C28 H28B 0.9800 . ?
C28 H28C 0.9800 . ?
C29 C30 1.414(9) . ?
C30 C31 1.399(9) . ?
C30 C33 1.488(8) . ?
C31 C32 1.509(10) . ?
C32 H32A 0.9800 . ?
C32 H32B 0.9800 . ?
C32 H32C 0.9800 . ?
C33 C34 1.391(9) . ?
C33 C37 1.391(9) . ?
C34 C35 1.384(9) . ?
C34 H34A 0.9500 . ?
C35 H35A 0.9500 . ?
C36 C37 1.380(9) . ?
C36 H36A 0.9500 . ?
C37 H37A 0.9500 . ?
C38 C39 1.395(13) . ?
C38 H38A 0.9500 . ?
C39 C40 1.406(12) . ?
C39 C51 1.497(13) . ?
C40 C41 1.388(12) . ?
C40 C50 1.497(12) . ?
C41 C42 1.380(11) . ?
C41 H41A 0.9500 . ?
C42 C43 1.468(10) . ?
C43 C44 1.386(10) . ?
C44 C45 1.367(11) . ?
C44 H44A 0.9500 . ?
C45 C46 1.395(12) . ?
C45 C48 1.486(11) . ?
C46 C47 1.404(11) . ?
C46 C49 1.499(12) . ?
C47 H47A 0.9500 . ?
C48 H48A 0.9800 . ?
C48 H48B 0.9800 . ?
C48 H48C 0.9800 . ?
C49 H49A 0.9800 . ?
C49 H49B 0.9800 . ?
C49 H49C 0.9800 . ?
C50 H50A 0.9800 . ?
C50 H50B 0.9800 . ?
C50 H50C 0.9800 . ?
C51 H51A 0.9800 . ?
C51 H51B 0.9800 . ?
C51 H51C 0.9800 . ?
C52 O8 1.127(10) . ?
C53 O9 1.143(10) . ?
C54 O10 1.154(10) . ?
Re1 C27 1.913(7) . ?
Re1 C25 1.921(7) . ?
Re1 C26 1.922(7) . ?
Re1 N2 2.156(6) . ?
Re1 N3 2.161(5) . ?
Re1 N1 2.220(5) . ?
O1 C2 1.264(8) . ?
O2 C4 1.283(8) . ?
C1 C2 1.506(10) . ?
C1 H1A 0.9800 . ?
C1 H1B 0.9800 . ?
C1 H1C 0.9800 . ?
C2 C3 1.407(9) . ?
C3 C4 1.393(9) . ?
C3 C6 1.495(8) . ?
C4 C5 1.487(10) . ?
C5 H5A 0.9800 . ?
C5 H5B 0.9800 . ?
C5 H5C 0.9800 . ?
C6 C10 1.377(10) . ?
C6 C7 1.383(10) . ?
C7 C8 1.387(10) . ?
C7 H7A 0.9500 . ?
C8 N1 1.333(9) . ?
C8 H8A 0.9500 . ?
C9 N1 1.312(9) . ?
C9 C10 1.384(10) . ?
C9 H9A 0.9500 . ?
C10 H10A 0.9500 . ?
N2 C11 1.342(9) . ?
N2 C15 1.346(8) . ?
N3 C16 1.348(8) . ?
N3 C20 1.355(9) . ?
C11 C12 1.392(10) . ?
C11 H11A 0.9500 . ?
C12 C13 1.396(11) . ?
C12 C24 1.511(11) . ?
C13 C14 1.373(11) . ?
C13 C23 1.504(11) . ?
C14 C15 1.409(9) . ?
C14 H14A 0.9500 . ?
C15 C16 1.467(9) . ?
C16 C17 1.395(9) . ?
C17 C18 1.377(11) . ?
C17 H17A 0.9500 . ?
C18 C19 1.406(10) . ?
C18 C22 1.494(10) . ?
C19 C20 1.389(10) . ?
C19 C21 1.486(11) . ?
C20 H20A 0.9500 . ?
C21 H21A 0.9800 . ?
C21 H21B 0.9800 . ?
C21 H21C 0.9800 . ?
C22 H22A 0.9800 . ?
C22 H22B 0.9800 . ?
C22 H22C 0.9800 . ?
C23 H23A 0.9800 . ?
C23 H23B 0.9800 . ?
C23 H23C 0.9800 . ?
C24 H24A 0.9800 . ?
C24 H24B 0.9800 . ?
C24 H24C 0.9800 . ?
C25 O3 1.143(9) . ?
C26 O4 1.126(9) . ?
C27 O5 1.144(9) . ?
S1 O2T 1.408(8) . ?
S1 O3T 1.438(8) . ?
S1 O1T 1.440(7) . ?
S1 C1T 1.772(13) . ?
F3 C1T 1.316(12) . ?
F2 C1T 1.333(10) . ?
F1 C1T 1.333(11) . ?
S1' O2T' 1.427(12) . ?
S1' O3T' 1.442(13) . ?
S1' C1T' 1.804(18) . ?
F1' C1T' 1.302(14) . ?
F3' C1T' 1.310(15) . ?
F2' C1T' 1.329(15) . ?
S2 O5T 1.410(12) . ?
S2 O4T 1.416(12) . ?
S2 O6T 1.427(10) . ?
S2 C2T 1.764(18) . ?
C2T F5 1.304(14) . ?
C2T F6 1.325(14) . ?
C2T F4 1.327(14) . ?
S2' O5T' 1.407(13) . ?
S2' O4T' 1.412(13) . ?
S2' O6T' 1.418(13) . ?
S2' C2T' 1.79(2) . ?
C2T' F5' 1.319(15) . ?
C2T' F6' 1.321(15) . ?
C2T' F4' 1.324(15) . ?
